data_7044676
loop_
_publ_author_name
'Xiao, Ying-Hui'
'Deng, Zhaopeng'
'Zhu, Zhi-Biao'
'Huo, Li-Hua'
'Gao, Shan'

_publ_section_title
;
 Rare Earth Metal-Organic Complexes Constructed from Hydroxyl and Carboxyl
 Modified Arenesulfonate: Syntheses, Structure Evolutions, Ultraviolet,
 Visible and Near-Infrared Luminescence
;
_journal_name_full 'Dalton Transactions'
_journal_paper_doi 10.1039/C7DT03254D
_journal_year 2017
_chemical_formula_moiety 'C17 H13 Eu N2 O7 S'
_chemical_formula_sum 'C17 H13 Eu N2 O7 S'
_chemical_formula_weight 541.31
_chemical_name_systematic
; 
 ? 
;
_space_group_IT_number 14
_symmetry_cell_setting monoclinic
_symmetry_space_group_name_Hall '-P 2yn'
_symmetry_space_group_name_H-M 'P 1 21/n 1'
_atom_sites_solution_hydrogens geom
_atom_sites_solution_primary direct
_atom_sites_solution_secondary difmap
_audit_creation_method SHELXL-97
_audit_update_record
;
2017-05-13 deposited with the CCDC.
2017-11-06 downloaded from the CCDC.
;
_cell_angle_alpha 90.00
_cell_angle_beta 107.810(4)
_cell_angle_gamma 90.00
_cell_formula_units_Z 4
_cell_length_a 11.2266(4)
_cell_length_b 8.5445(3)
_cell_length_c 18.0467(6)
_cell_measurement_reflns_used 2930
_cell_measurement_temperature 295(2)
_cell_measurement_theta_max 27.56
_cell_measurement_theta_min 3.06
_cell_volume 1648.18(11)
_computing_cell_refinement
;
CrysAlis Pro (Agilent, 2013)
;
_computing_data_collection
;
CrysAlis Pro (Agilent, 2013)
;
_computing_data_reduction
;
CrysAlis Pro (Agilent, 2013)
;
_computing_molecular_graphics '(K. Brandenburg, Diamond 3.1, 2009)'
_computing_publication_material '(K. Brandenburg, Diamond 3.1, 2009)'
_computing_structure_refinement 'SHELXL-97 (Sheldrick, 1997)'
_computing_structure_solution 'SHELXS-97 (Sheldrick, 1990)'
_diffrn_ambient_temperature 295(2)
_diffrn_detector_area_resol_mean 16.1954
_diffrn_measured_fraction_theta_full 0.992
_diffrn_measured_fraction_theta_max 0.992
_diffrn_measurement_device_type 'Xcalibur, Eos'
_diffrn_measurement_method '\w scans'
_diffrn_radiation_monochromator graphite
_diffrn_radiation_source 'Enhance (Mo) X-ray Source'
_diffrn_radiation_type MoK\a
_diffrn_radiation_wavelength 0.71073
_diffrn_reflns_av_R_equivalents 0.0261
_diffrn_reflns_av_sigmaI/netI 0.0552
_diffrn_reflns_limit_h_max 14
_diffrn_reflns_limit_h_min -14
_diffrn_reflns_limit_k_max 11
_diffrn_reflns_limit_k_min -9
_diffrn_reflns_limit_l_max 6
_diffrn_reflns_limit_l_min -23
_diffrn_reflns_number 5763
_diffrn_reflns_theta_full 27.56
_diffrn_reflns_theta_max 27.56
_diffrn_reflns_theta_min 3.06
_exptl_absorpt_coefficient_mu 3.981
_exptl_absorpt_correction_T_max 0.5343
_exptl_absorpt_correction_T_min 0.4484
_exptl_absorpt_correction_type multi-scan
_exptl_absorpt_process_details
; 
CrysAlis Pro (Agilent, 2013)
Empirical absorption correction using spherical harmonics,
 implemented in SCALE3 ABSPACK scaling algorithm. 
;
_exptl_crystal_colour colorless
_exptl_crystal_density_diffrn 2.181
_exptl_crystal_density_method 'not measured'
_exptl_crystal_description prism
_exptl_crystal_F_000 1056
_exptl_crystal_size_max 0.24
_exptl_crystal_size_mid 0.20
_exptl_crystal_size_min 0.18
_refine_diff_density_max 1.323
_refine_diff_density_min -0.778
_refine_diff_density_rms 0.138
_refine_ls_extinction_method none
_refine_ls_goodness_of_fit_ref 1.011
_refine_ls_hydrogen_treatment mixed
_refine_ls_matrix_type full
_refine_ls_number_parameters 259
_refine_ls_number_reflns 3780
_refine_ls_number_restraints 3
_refine_ls_restrained_S_all 1.010
_refine_ls_R_factor_all 0.0441
_refine_ls_R_factor_gt 0.0313
_refine_ls_shift/su_max 0.001
_refine_ls_shift/su_mean 0.000
_refine_ls_structure_factor_coef Fsqd
_refine_ls_weighting_details 'calc w=1/[\s^2^(Fo^2^)+(0.0170P)^2^+0.0000P] where P=(Fo^2^+2Fc^2^)/3'
_refine_ls_weighting_scheme calc
_refine_ls_wR_factor_gt 0.0564
_refine_ls_wR_factor_ref 0.0609
_reflns_number_gt 3127
_reflns_number_total 3780
_reflns_threshold_expression >2sigma(I)
_cod_data_source_file c7dt03254d2.cif
_cod_data_source_block 5-Eu
_cod_original_cell_volume 1648.18(10)
_cod_original_sg_symbol_H-M 'P 21/n'
_cod_database_code 7044676

loop_
_symmetry_equiv_pos_as_xyz
'x, y, z'
'-x+1/2, y+1/2, -z+1/2'
'-x, -y, -z'
'x-1/2, -y-1/2, z-1/2'

loop_
_atom_site_label
_atom_site_type_symbol
_atom_site_fract_x
_atom_site_fract_y
_atom_site_fract_z
_atom_site_U_iso_or_equiv
_atom_site_adp_type
_atom_site_occupancy
_atom_site_symmetry_multiplicity
_atom_site_calc_flag
_atom_site_refinement_flags
Eu1 Eu 0.323308(19) 0.53820(2) 0.192908(12) 0.01373(7) Uani 1 1 d .
S1 S 0.14598(10) 0.63056(12) 0.33999(6) 0.0154(2) Uani 1 1 d .
O1W O 0.4322(3) 0.7688(3) 0.2664(2) 0.0253(7) Uani 1 1 d D
H1W1 H 0.441(5) 0.842(3) 0.237(2) 0.038 Uiso 1 1 d D
H1W2 H 0.408(5) 0.807(4) 0.3030(19) 0.038 Uiso 1 1 d D
O1 O 0.1948(3) 0.5986(4) 0.27511(17) 0.0225(7) Uani 1 1 d .
O2 O 0.0855(3) 0.7847(3) 0.33171(18) 0.0201(7) Uani 1 1 d .
O3 O 0.0652(3) 0.5059(3) 0.34979(18) 0.0230(7) Uani 1 1 d .
O4 O 0.3375(3) 0.8847(3) 0.38022(17) 0.0186(6) Uani 1 1 d .
O5 O 0.6735(3) 0.7646(3) 0.63191(17) 0.0203(7) Uani 1 1 d .
O6 O 0.5852(3) 0.5837(3) 0.68817(17) 0.0225(7) Uani 1 1 d .
N1 N 0.5515(3) 0.5688(4) 0.1874(2) 0.0213(8) Uani 1 1 d .
N2 N 0.3586(3) 0.6123(4) 0.0617(2) 0.0217(8) Uani 1 1 d .
C1 C 0.2735(4) 0.6442(4) 0.4259(2) 0.0144(9) Uani 1 1 d .
C2 C 0.3537(4) 0.7755(5) 0.4354(2) 0.0158(9) Uani 1 1 d .
C3 C 0.4514(4) 0.7823(5) 0.5048(2) 0.0167(9) Uani 1 1 d .
H3 H 0.5050 0.8680 0.5139 0.020 Uiso 1 1 calc R
C4 C 0.4720(4) 0.6663(4) 0.5611(2) 0.0148(9) Uani 1 1 d .
C5 C 0.3905(4) 0.5391(5) 0.5502(2) 0.0186(9) Uani 1 1 d .
H5 H 0.4030 0.4615 0.5879 0.022 Uiso 1 1 calc R
C6 C 0.2917(4) 0.5298(5) 0.4830(2) 0.0184(9) Uani 1 1 d .
H6 H 0.2364 0.4460 0.4756 0.022 Uiso 1 1 calc R
C7 C 0.5859(4) 0.6737(5) 0.6327(2) 0.0151(9) Uani 1 1 d .
C8 C 0.6475(4) 0.5215(5) 0.2477(3) 0.0291(11) Uani 1 1 d .
H8 H 0.6298 0.4709 0.2887 0.035 Uiso 1 1 calc R
C9 C 0.7711(5) 0.5434(6) 0.2524(3) 0.0340(12) Uani 1 1 d .
H9 H 0.8349 0.5037 0.2941 0.041 Uiso 1 1 calc R
C10 C 0.7976(5) 0.6253(6) 0.1942(3) 0.0388(14) Uani 1 1 d .
H10 H 0.8801 0.6468 0.1970 0.047 Uiso 1 1 calc R
C11 C 0.7007(5) 0.6756(6) 0.1312(3) 0.0349(13) Uani 1 1 d .
H11 H 0.7170 0.7322 0.0914 0.042 Uiso 1 1 calc R
C12 C 0.5781(4) 0.6405(5) 0.1281(3) 0.0233(10) Uani 1 1 d .
C13 C 0.4700(4) 0.6671(5) 0.0584(3) 0.0241(11) Uani 1 1 d .
C14 C 0.4808(5) 0.7343(6) -0.0096(3) 0.0391(14) Uani 1 1 d .
H14 H 0.5575 0.7736 -0.0107 0.047 Uiso 1 1 calc R
C15 C 0.3794(6) 0.7428(6) -0.0746(3) 0.0420(15) Uani 1 1 d .
H15 H 0.3865 0.7873 -0.1201 0.050 Uiso 1 1 calc R
C16 C 0.2661(5) 0.6847(5) -0.0721(3) 0.0312(12) Uani 1 1 d .
H16 H 0.1956 0.6876 -0.1156 0.037 Uiso 1 1 calc R
C17 C 0.2613(4) 0.6226(5) -0.0029(3) 0.0259(11) Uani 1 1 d .
H17 H 0.1846 0.5848 -0.0009 0.031 Uiso 1 1 calc R

loop_
_atom_site_aniso_label
_atom_site_aniso_U_11
_atom_site_aniso_U_22
_atom_site_aniso_U_33
_atom_site_aniso_U_23
_atom_site_aniso_U_13
_atom_site_aniso_U_12
Eu1 0.01200(11) 0.01432(11) 0.01352(11) 0.00032(9) 0.00193(8) -0.00009(9)
S1 0.0133(5) 0.0165(5) 0.0155(5) -0.0004(4) 0.0032(4) -0.0008(4)
O1W 0.0284(19) 0.0203(16) 0.029(2) -0.0016(15) 0.0121(16) -0.0020(15)
O1 0.0220(17) 0.0299(17) 0.0168(17) -0.0031(14) 0.0075(14) 0.0025(14)
O2 0.0181(16) 0.0167(14) 0.0245(18) 0.0021(13) 0.0051(14) 0.0048(13)
O3 0.0181(16) 0.0228(16) 0.0264(18) 0.0011(13) 0.0041(14) -0.0075(13)
O4 0.0175(16) 0.0170(14) 0.0190(16) 0.0050(13) 0.0020(13) -0.0005(13)
O5 0.0182(17) 0.0225(15) 0.0176(16) -0.0016(13) 0.0015(13) -0.0061(13)
O6 0.0245(18) 0.0245(16) 0.0161(17) 0.0025(13) 0.0028(14) 0.0004(14)
N1 0.020(2) 0.0211(19) 0.023(2) -0.0003(16) 0.0066(17) -0.0007(16)
N2 0.021(2) 0.0244(19) 0.020(2) 0.0029(17) 0.0056(17) 0.0035(17)
C1 0.012(2) 0.015(2) 0.016(2) -0.0011(17) 0.0042(18) -0.0018(17)
C2 0.014(2) 0.015(2) 0.018(2) 0.0030(17) 0.0036(18) 0.0043(17)
C3 0.014(2) 0.0132(19) 0.021(2) 0.0011(18) 0.0033(19) 0.0000(17)
C4 0.014(2) 0.015(2) 0.014(2) -0.0026(17) 0.0018(17) 0.0027(17)
C5 0.021(2) 0.017(2) 0.016(2) 0.0051(19) 0.0033(18) 0.001(2)
C6 0.019(2) 0.0139(19) 0.021(2) 0.0010(19) 0.0053(18) -0.0041(19)
C7 0.017(2) 0.0134(19) 0.015(2) -0.0022(17) 0.0044(18) 0.0019(18)
C8 0.026(3) 0.034(3) 0.027(3) -0.002(2) 0.007(2) 0.000(2)
C9 0.021(3) 0.042(3) 0.036(3) -0.006(3) 0.004(2) -0.001(3)
C10 0.019(3) 0.042(3) 0.055(4) -0.010(3) 0.011(3) -0.009(2)
C11 0.026(3) 0.036(3) 0.046(4) 0.000(3) 0.016(3) -0.010(2)
C12 0.020(2) 0.021(2) 0.031(3) -0.003(2) 0.010(2) -0.004(2)
C13 0.027(3) 0.017(2) 0.033(3) 0.003(2) 0.016(2) 0.002(2)
C14 0.038(3) 0.042(3) 0.043(4) 0.015(3) 0.021(3) 0.000(3)
C15 0.052(4) 0.044(3) 0.038(3) 0.018(3) 0.026(3) 0.016(3)
C16 0.037(3) 0.031(3) 0.024(3) -0.002(2) 0.007(2) 0.012(2)
C17 0.024(3) 0.029(2) 0.026(3) 0.000(2) 0.009(2) 0.004(2)

loop_
_atom_type_symbol
_atom_type_description
_atom_type_scat_dispersion_real
_atom_type_scat_dispersion_imag
_atom_type_scat_source
C C 0.0033 0.0016 'International Tables Vol C Tables 4.2.6.8 and 6.1.1.4'
H H 0.0000 0.0000 'International Tables Vol C Tables 4.2.6.8 and 6.1.1.4'
O O 0.0106 0.0060 'International Tables Vol C Tables 4.2.6.8 and 6.1.1.4'
S S 0.1246 0.1234 'International Tables Vol C Tables 4.2.6.8 and 6.1.1.4'
Eu Eu -0.1578 3.6682 'International Tables Vol C Tables 4.2.6.8 and 6.1.1.4'
N N 0.0061 0.0033 'International Tables Vol C Tables 4.2.6.8 and 6.1.1.4'

loop_
_geom_angle_atom_site_label_1
_geom_angle_atom_site_label_2
_geom_angle_atom_site_label_3
_geom_angle
_geom_angle_site_symmetry_1
_geom_angle_site_symmetry_3
O4 Eu1 O6 108.83(10) 2_545 3_666
O4 Eu1 O5 79.61(10) 2_545 4_575
O6 Eu1 O5 142.11(10) 3_666 4_575
O4 Eu1 O1 87.88(10) 2_545 .
O6 Eu1 O1 72.99(10) 3_666 .
O5 Eu1 O1 70.46(10) 4_575 .
O4 Eu1 O1W 159.19(10) 2_545 .
O6 Eu1 O1W 81.73(10) 3_666 .
O5 Eu1 O1W 81.30(11) 4_575 .
O1 Eu1 O1W 77.97(10) . .
O4 Eu1 O2 72.22(10) 2_545 2_545
O6 Eu1 O2 71.66(10) 3_666 2_545
O5 Eu1 O2 142.90(10) 4_575 2_545
O1 Eu1 O2 130.45(10) . 2_545
O1W Eu1 O2 128.59(10) . 2_545
O4 Eu1 N2 85.84(11) 2_545 .
O6 Eu1 N2 143.54(11) 3_666 .
O5 Eu1 N2 72.01(11) 4_575 .
O1 Eu1 N2 142.46(11) . .
O1W Eu1 N2 96.08(11) . .
O2 Eu1 N2 82.17(10) 2_545 .
O4 Eu1 N1 130.17(11) 2_545 .
O6 Eu1 N1 85.29(11) 3_666 .
O5 Eu1 N1 118.14(10) 4_575 .
O1 Eu1 N1 141.14(11) . .
O1W Eu1 N1 67.10(11) . .
O2 Eu1 N1 67.57(10) 2_545 .
N2 Eu1 N1 60.99(12) . .
O3 S1 O1 111.32(18) . .
O3 S1 O2 112.68(18) . .
O1 S1 O2 111.16(18) . .
O3 S1 C1 108.19(19) . .
O1 S1 C1 108.32(19) . .
O2 S1 C1 104.84(18) . .
Eu1 O1W H1W1 113(3) . .
Eu1 O1W H1W2 120(3) . .
H1W1 O1W H1W2 109.2(17) . .
S1 O1 Eu1 165.99(19) . .
S1 O2 Eu1 126.51(17) . 2
C2 O4 Eu1 137.1(3) . 2
C7 O5 Eu1 150.5(3) . 4_676
C7 O6 Eu1 153.7(3) . 3_666
C8 N1 C12 117.7(4) . .
C8 N1 Eu1 119.7(3) . .
C12 N1 Eu1 122.5(3) . .
C17 N2 C13 117.4(4) . .
C17 N2 Eu1 120.0(3) . .
C13 N2 Eu1 121.7(3) . .
C6 C1 C2 121.6(4) . .
C6 C1 S1 120.1(3) . .
C2 C1 S1 118.3(3) . .
O4 C2 C3 122.1(4) . .
O4 C2 C1 121.8(4) . .
C3 C2 C1 116.0(4) . .
C4 C3 C2 122.6(4) . .
C4 C3 H3 118.7 . .
C2 C3 H3 118.7 . .
C3 C4 C5 119.8(4) . .
C3 C4 C7 120.2(4) . .
C5 C4 C7 119.9(4) . .
C6 C5 C4 119.2(4) . .
C6 C5 H5 120.4 . .
C4 C5 H5 120.4 . .
C5 C6 C1 120.6(4) . .
C5 C6 H6 119.7 . .
C1 C6 H6 119.7 . .
O5 C7 O6 125.4(4) . .
O5 C7 C4 118.4(4) . .
O6 C7 C4 116.3(4) . .
N1 C8 C9 123.7(5) . .
N1 C8 H8 118.2 . .
C9 C8 H8 118.2 . .
C10 C9 C8 118.3(5) . .
C10 C9 H9 120.8 . .
C8 C9 H9 120.8 . .
C9 C10 C11 119.3(5) . .
C9 C10 H10 120.3 . .
C11 C10 H10 120.3 . .
C10 C11 C12 119.1(5) . .
C10 C11 H11 120.5 . .
C12 C11 H11 120.5 . .
N1 C12 C11 121.6(5) . .
N1 C12 C13 115.1(4) . .
C11 C12 C13 123.1(4) . .
N2 C13 C14 120.8(5) . .
N2 C13 C12 116.1(4) . .
C14 C13 C12 123.0(5) . .
C15 C14 C13 120.3(5) . .
C15 C14 H14 119.8 . .
C13 C14 H14 119.8 . .
C14 C15 C16 119.2(5) . .
C14 C15 H15 120.4 . .
C16 C15 H15 120.4 . .
C17 C16 C15 117.6(5) . .
C17 C16 H16 121.2 . .
C15 C16 H16 121.2 . .
N2 C17 C16 124.7(5) . .
N2 C17 H17 117.6 . .
C16 C17 H17 117.6 . .

loop_
_geom_bond_atom_site_label_1
_geom_bond_atom_site_label_2
_geom_bond_distance
_geom_bond_site_symmetry_2
Eu1 O4 2.294(3) 2_545
Eu1 O6 2.323(3) 3_666
Eu1 O5 2.398(3) 4_575
Eu1 O1 2.420(3) .
Eu1 O1W 2.479(3) .
Eu1 O2 2.493(3) 2_545
Eu1 N2 2.597(4) .
Eu1 N1 2.607(4) .
S1 O3 1.445(3) .
S1 O1 1.462(3) .
S1 O2 1.468(3) .
S1 C1 1.763(4) .
O1W H1W1 0.85(4) .
O1W H1W2 0.85(4) .
O2 Eu1 2.493(3) 2
O4 C2 1.336(5) .
O4 Eu1 2.294(3) 2
O5 C7 1.257(5) .
O5 Eu1 2.398(3) 4_676
O6 C7 1.264(5) .
O6 Eu1 2.323(3) 3_666
N1 C8 1.338(6) .
N1 C12 1.344(6) .
N2 C17 1.335(6) .
N2 C13 1.354(5) .
C1 C6 1.389(5) .
C1 C2 1.416(5) .
C2 C3 1.392(6) .
C3 C4 1.387(5) .
C3 H3 0.9300 .
C4 C5 1.395(5) .
C4 C7 1.515(6) .
C5 C6 1.373(6) .
C5 H5 0.9300 .
C6 H6 0.9300 .
C8 C9 1.377(6) .
C8 H8 0.9300 .
C9 C10 1.369(7) .
C9 H9 0.9300 .
C10 C11 1.380(7) .
C10 H10 0.9300 .
C11 C12 1.393(6) .
C11 H11 0.9300 .
C12 C13 1.475(7) .
C13 C14 1.392(7) .
C14 C15 1.364(7) .
C14 H14 0.9300 .
C15 C16 1.379(7) .
C15 H15 0.9300 .
C16 C17 1.372(6) .
C16 H16 0.9300 .
C17 H17 0.9300 .

loop_
_geom_hbond_atom_site_label_D
_geom_hbond_atom_site_label_H
_geom_hbond_atom_site_label_A
_geom_hbond_distance_DH
_geom_hbond_distance_HA
_geom_hbond_distance_DA
_geom_hbond_angle_DHA
_geom_hbond_site_symmetry_A
O1W H1W1 O3 0.85(4) 2.083(14) 2.921(4) 170(5) 2
O1W H1W1 O1 0.85(4) 2.64(4) 3.143(4) 119(3) 2
O1W H1W2 O4 0.85(4) 1.921(12) 2.770(4) 174(5) .

loop_
_geom_torsion_atom_site_label_1
_geom_torsion_atom_site_label_2
_geom_torsion_atom_site_label_3
_geom_torsion_atom_site_label_4
_geom_torsion
_geom_torsion_site_symmetry_1
_geom_torsion_site_symmetry_4
O3 S1 O1 Eu1 -110.6(8) . .
O2 S1 O1 Eu1 122.9(8) . .
C1 S1 O1 Eu1 8.2(9) . .
O4 Eu1 O1 S1 138.7(8) 2_545 .
O6 Eu1 O1 S1 28.2(8) 3_666 .
O5 Eu1 O1 S1 -141.6(8) 4_575 .
O1W Eu1 O1 S1 -56.7(8) . .
O2 Eu1 O1 S1 74.3(8) 2_545 .
N2 Eu1 O1 S1 -141.0(7) . .
N1 Eu1 O1 S1 -30.7(9) . .
O3 S1 O2 Eu1 -176.90(18) . 2
O1 S1 O2 Eu1 -51.2(3) . 2
C1 S1 O2 Eu1 65.7(2) . 2
O4 Eu1 N1 C8 -114.2(3) 2_545 .
O6 Eu1 N1 C8 -3.4(3) 3_666 .
O5 Eu1 N1 C8 145.3(3) 4_575 .
O1 Eu1 N1 C8 51.9(4) . .
O1W Eu1 N1 C8 79.6(3) . .
O2 Eu1 N1 C8 -75.5(3) 2_545 .
N2 Eu1 N1 C8 -168.9(4) . .
O4 Eu1 N1 C12 70.4(3) 2_545 .
O6 Eu1 N1 C12 -178.8(3) 3_666 .
O5 Eu1 N1 C12 -30.2(3) 4_575 .
O1 Eu1 N1 C12 -123.6(3) . .
O1W Eu1 N1 C12 -95.8(3) . .
O2 Eu1 N1 C12 109.1(3) 2_545 .
N2 Eu1 N1 C12 15.6(3) . .
O4 Eu1 N2 C17 33.7(3) 2_545 .
O6 Eu1 N2 C17 150.2(3) 3_666 .
O5 Eu1 N2 C17 -46.7(3) 4_575 .
O1 Eu1 N2 C17 -47.4(4) . .
O1W Eu1 N2 C17 -125.5(3) . .
O2 Eu1 N2 C17 106.3(3) 2_545 .
N1 Eu1 N2 C17 174.9(4) . .
O4 Eu1 N2 C13 -157.7(3) 2_545 .
O6 Eu1 N2 C13 -41.2(4) 3_666 .
O5 Eu1 N2 C13 121.8(3) 4_575 .
O1 Eu1 N2 C13 121.2(3) . .
O1W Eu1 N2 C13 43.1(3) . .
O2 Eu1 N2 C13 -85.1(3) 2_545 .
N1 Eu1 N2 C13 -16.5(3) . .
O3 S1 C1 C6 9.5(4) . .
O1 S1 C1 C6 -111.3(3) . .
O2 S1 C1 C6 130.0(3) . .
O3 S1 C1 C2 -169.1(3) . .
O1 S1 C1 C2 70.1(4) . .
O2 S1 C1 C2 -48.7(4) . .
Eu1 O4 C2 C3 -129.8(4) 2 .
Eu1 O4 C2 C1 51.3(6) 2 .
C6 C1 C2 O4 179.1(4) . .
S1 C1 C2 O4 -2.3(5) . .
C6 C1 C2 C3 0.2(6) . .
S1 C1 C2 C3 178.8(3) . .
O4 C2 C3 C4 -177.3(4) . .
C1 C2 C3 C4 1.6(6) . .
C2 C3 C4 C5 -2.2(6) . .
C2 C3 C4 C7 175.1(4) . .
C3 C4 C5 C6 0.9(6) . .
C7 C4 C5 C6 -176.4(4) . .
C4 C5 C6 C1 0.8(6) . .
C2 C1 C6 C5 -1.4(6) . .
S1 C1 C6 C5 -179.9(3) . .
Eu1 O5 C7 O6 -48.2(8) 4_676 .
Eu1 O5 C7 C4 133.4(4) 4_676 .
Eu1 O6 C7 O5 -8.4(9) 3_666 .
Eu1 O6 C7 C4 170.0(4) 3_666 .
C3 C4 C7 O5 -15.5(6) . .
C5 C4 C7 O5 161.8(4) . .
C3 C4 C7 O6 165.9(4) . .
C5 C4 C7 O6 -16.8(6) . .
C12 N1 C8 C9 0.6(7) . .
Eu1 N1 C8 C9 -175.1(4) . .
N1 C8 C9 C10 3.5(8) . .
C8 C9 C10 C11 -3.3(8) . .
C9 C10 C11 C12 -0.6(8) . .
C8 N1 C12 C11 -4.8(6) . .
Eu1 N1 C12 C11 170.7(3) . .
C8 N1 C12 C13 170.6(4) . .
Eu1 N1 C12 C13 -13.9(5) . .
C10 C11 C12 N1 4.9(7) . .
C10 C11 C12 C13 -170.2(5) . .
C17 N2 C13 C14 1.4(6) . .
Eu1 N2 C13 C14 -167.5(3) . .
C17 N2 C13 C12 -174.3(4) . .
Eu1 N2 C13 C12 16.8(5) . .
N1 C12 C13 N2 -1.9(6) . .
C11 C12 C13 N2 173.5(4) . .
N1 C12 C13 C14 -177.5(4) . .
C11 C12 C13 C14 -2.1(7) . .
N2 C13 C14 C15 -1.5(7) . .
C12 C13 C14 C15 173.9(5) . .
C13 C14 C15 C16 0.3(8) . .
C14 C15 C16 C17 0.9(7) . .
C13 N2 C17 C16 -0.2(7) . .
Eu1 N2 C17 C16 168.9(3) . .
C15 C16 C17 N2 -1.0(7) . .
